data_2206492
loop_
_publ_author_name
'Awaleh, Mohamed Osman'
'Badia, Antonnella'
'Brisse, Fran\,cois'

_publ_section_title
;
 <i>trans</i>-Dichlorobis[(phenylsulfanyl)methane-\k<i>S</i>]palladium(II)
;
_journal_coeditor_code LH6472
_journal_issue 8
_journal_name_full 'Acta Crystallographica Section E'
_journal_page_first m1586
_journal_page_last m1587
_journal_paper_doi 10.1107/S160053680502235X
_journal_volume 61
_journal_year 2005
_chemical_formula_iupac '[Pd Cl2 (C13 H12 S2)2]'
_chemical_formula_moiety 'C26 H24 Cl2 Pd S4'
_chemical_formula_sum 'C26 H24 Cl2 Pd S4'
_chemical_formula_weight 641.99
_chemical_name_systematic
;
trans-Dichlorobis[(phenylsulfanyl)methane-\kS]palladium(II)
;
_space_group_IT_number 2
_symmetry_cell_setting triclinic
_symmetry_space_group_name_Hall '-P 1'
_symmetry_space_group_name_H-M 'P -1'
_atom_sites_solution_hydrogens geom
_atom_sites_solution_primary direct
_atom_sites_solution_secondary difmap
_audit_creation_method SHELXL-97
_cell_angle_alpha 85.2560(10)
_cell_angle_beta 82.9880(10)
_cell_angle_gamma 88.0680(10)
_cell_formula_units_Z 2
_cell_length_a 7.77980(10)
_cell_length_b 11.0645(2)
_cell_length_c 15.4006(3)
_cell_measurement_reflns_used 7199
_cell_measurement_temperature 100(2)
_cell_measurement_theta_max 72.70
_cell_measurement_theta_min 2.90
_cell_volume 1310.88(4)
_computing_cell_refinement 'SAINT (Bruker, 1999)'
_computing_data_collection 'SMART (Bruker, 1999)'
_computing_data_reduction SAINT
_computing_molecular_graphics 'SHELXTL (Bruker, 1997)'
_computing_publication_material 'UdMX (Maris, 2004)'
_computing_structure_refinement 'SHELXL97 (Sheldrick, 1997)'
_computing_structure_solution 'SHELXS97 (Sheldrick, 1997)'
_diffrn_ambient_temperature 100(2)
_diffrn_detector_area_resol_mean 5.5
_diffrn_measured_fraction_theta_full 0.975
_diffrn_measured_fraction_theta_max 0.952
_diffrn_measurement_device_type 'Bruker SMART2000'
_diffrn_measurement_method \w
_diffrn_radiation_monochromator graphite
_diffrn_radiation_source 'Sealed Tube'
_diffrn_radiation_type CuK\a
_diffrn_radiation_wavelength 1.54178
_diffrn_reflns_av_R_equivalents 0.037
_diffrn_reflns_av_sigmaI/netI 0.0388
_diffrn_reflns_limit_h_max 9
_diffrn_reflns_limit_h_min -9
_diffrn_reflns_limit_k_max 13
_diffrn_reflns_limit_k_min -13
_diffrn_reflns_limit_l_max 17
_diffrn_reflns_limit_l_min -18
_diffrn_reflns_number 15821
_diffrn_reflns_theta_full 72.87
_diffrn_reflns_theta_max 72.87
_diffrn_reflns_theta_min 2.90
_diffrn_standards_decay_% -0.02
_diffrn_standards_number 134
_exptl_absorpt_coefficient_mu 10.667
_exptl_absorpt_correction_T_max 0.383
_exptl_absorpt_correction_T_min 0.176
_exptl_absorpt_correction_type multi-scan
_exptl_absorpt_process_details '(SADABS; Sheldrick, 1996)'
_exptl_crystal_colour Colourless
_exptl_crystal_density_diffrn 1.626
_exptl_crystal_density_method 'not measured'
_exptl_crystal_description block
_exptl_crystal_F_000 648
_exptl_crystal_size_max 0.27
_exptl_crystal_size_mid 0.11
_exptl_crystal_size_min 0.09
_refine_diff_density_max 1.360
_refine_diff_density_min -1.291
_refine_ls_extinction_method none
_refine_ls_goodness_of_fit_ref 1.072
_refine_ls_hydrogen_treatment constr
_refine_ls_matrix_type full
_refine_ls_number_parameters 301
_refine_ls_number_reflns 4986
_refine_ls_number_restraints 0
_refine_ls_restrained_S_all 1.072
_refine_ls_R_factor_all 0.0428
_refine_ls_R_factor_gt 0.0399
_refine_ls_shift/su_max 0.001
_refine_ls_shift/su_mean 0.000
_refine_ls_structure_factor_coef Fsqd
_refine_ls_weighting_details 'calc w = 1/[\s^2^(Fo^2^)+(0.0753P)^2^+1.085P] where P = (Fo^2^+2Fc^2^)/3'
_refine_ls_weighting_scheme calc
_refine_ls_wR_factor_gt 0.1045
_refine_ls_wR_factor_ref 0.1061
_reflns_number_gt 4749
_reflns_number_total 4986
_reflns_threshold_expression I>2\s(I)
_cod_data_source_file lh6472.cif
_cod_data_source_block I
_cod_depositor_comments
;
The following automatic conversions were performed:
'_symmetry_cell_setting' value 'Triclinic' changed to 'triclinic'
according to '/home/saulius/struct/CIF-dictionaries/cif_core.dic'
dictionary named 'cif_core.dic' version 2.4.1 from
2010-06-29.

'_geom_bond_publ_flag' value 'Y' changed to 'y' according to
'/home/saulius/struct/CIF-dictionaries/cif_core.dic' dictionary named
'cif_core.dic' version 2.4.1 from 2010-06-29 (4
times).

'_geom_angle_publ_flag' value 'Y' changed to 'y' according to
'/home/saulius/struct/CIF-dictionaries/cif_core.dic' dictionary named
'cif_core.dic' version 2.4.1 from 2010-06-29 (8 times).

Automatic conversion script
Id: cif_fix_enum 1527 2010-12-29 10:47:43Z saulius 

The following automatic conversions were performed:

'_symmetry_cell_setting' value 'Triclinic' changed to 'triclinic'
according to /home/saulius/struct/CIF-dictionaries/cif_core.dic
dictionary named 'cif_core.dic' version 2.4.1 from
2010-06-29.

'_geom_bond_publ_flag' value 'Y' changed to 'y'
according to /home/saulius/struct/CIF-dictionaries/cif_core.dic
dictionary named 'cif_core.dic' version 2.4.1 from 2010-06-29 (4
times).

'_geom_angle_publ_flag' value 'Y' changed to 'y' according
to /home/saulius/struct/CIF-dictionaries/cif_core.dic dictionary
named 'cif_core.dic' version 2.4.1 from 2010-06-29 (8 times).

Automatic conversion script
Id: cif_fix_values 1715 2011-07-08 13:25:40Z adriana 
;
_cod_database_code 2206492
_cod_database_fobs_code 2206492

loop_
_symmetry_equiv_pos_as_xyz
'x, y, z'
'-x, -y, -z'

loop_
_atom_site_label
_atom_site_fract_x
_atom_site_fract_y
_atom_site_fract_z
_atom_site_U_iso_or_equiv
_atom_site_adp_type
_atom_site_calc_flag
_atom_site_refinement_flags
_atom_site_occupancy
_atom_site_type_symbol
Pd1 0.0000 0.5000 0.0000 0.01033(11) Uani d S 1 Pd
Pd2 0.0000 1.0000 0.5000 0.01128(11) Uani d S 1 Pd
Cl2 0.24307(8) 1.07525(6) 0.54448(5) 0.01733(16) Uani d . 1 Cl
Cl1 0.26197(8) 0.59025(6) -0.03969(5) 0.01757(16) Uani d . 1 Cl
S1 0.10940(8) 0.30300(6) 0.01333(5) 0.01190(15) Uani d . 1 S
S2 0.44174(8) 0.15432(6) 0.01706(5) 0.01475(16) Uani d . 1 S
S3 0.46529(9) 0.67160(6) 0.45418(5) 0.01764(17) Uani d . 1 S
S4 0.12173(8) 0.80903(6) 0.47574(5) 0.01323(16) Uani d . 1 S
C11 0.0706(3) 0.2342(2) -0.08300(19) 0.0138(5) Uani d . 1 C
C12 0.1453(4) 0.2773(3) -0.1670(2) 0.0173(6) Uani d . 1 C
H12 0.2146 0.3451 -0.1743 0.021 Uiso calc R 1 H
C13 0.1148(4) 0.2177(3) -0.2385(2) 0.0212(6) Uani d . 1 C
H13 0.1629 0.2459 -0.2944 0.025 Uiso calc R 1 H
C14 0.0122(4) 0.1156(3) -0.2274(2) 0.0247(7) Uani d . 1 C
H14 -0.0058 0.0748 -0.2759 0.030 Uiso calc R 1 H
C15 -0.0634(4) 0.0742(3) -0.1445(2) 0.0227(6) Uani d . 1 C
H15 -0.1331 0.0066 -0.1376 0.027 Uiso calc R 1 H
C16 -0.0347(4) 0.1343(3) -0.0714(2) 0.0185(6) Uani d . 1 C
H16 -0.0858 0.1075 -0.0157 0.022 Uiso calc R 1 H
C17 0.3459(4) 0.3028(3) 0.0003(2) 0.0147(6) Uani d . 1 C
H17A 0.3870 0.3370 -0.0582 0.018 Uiso calc R 1 H
H17B 0.3837 0.3545 0.0419 0.018 Uiso calc R 1 H
C21 0.4396(3) 0.1351(2) 0.13261(19) 0.0136(5) Uani d . 1 C
C22 0.3254(4) 0.1970(3) 0.1913(2) 0.0196(6) Uani d . 1 C
H22 0.2464 0.2536 0.1702 0.023 Uiso calc R 1 H
C23 0.3289(4) 0.1746(3) 0.2812(2) 0.0198(6) Uani d . 1 C
H23 0.2524 0.2164 0.3200 0.024 Uiso calc R 1 H
C24 0.4458(4) 0.0905(3) 0.3133(2) 0.0180(6) Uani d . 1 C
H24 0.4487 0.0758 0.3735 0.022 Uiso calc R 1 H
C25 0.5587(4) 0.0283(3) 0.2547(2) 0.0241(7) Uani d . 1 C
H25 0.6365 -0.0290 0.2761 0.029 Uiso calc R 1 H
C26 0.5576(4) 0.0500(3) 0.1652(2) 0.0184(6) Uani d . 1 C
H26 0.6349 0.0083 0.1268 0.022 Uiso calc R 1 H
C31 0.4389(3) 0.6340(3) 0.3472(2) 0.0157(6) Uani d . 1 C
C32 0.3567(4) 0.7067(3) 0.2860(2) 0.0167(6) Uani d . 1 C
H32 0.3127 0.7831 0.2993 0.020 Uiso calc R 1 H
C33 0.3404(4) 0.6645(3) 0.2045(2) 0.0175(6) Uani d . 1 C
H33 0.2852 0.7129 0.1635 0.021 Uiso calc R 1 H
C34 0.4060(4) 0.5510(3) 0.1843(2) 0.0192(6) Uani d . 1 C
H34 0.3926 0.5225 0.1304 0.023 Uiso calc R 1 H
C35 0.4915(4) 0.4800(3) 0.2445(2) 0.0204(7) Uani d . 1 C
H35 0.5376 0.4045 0.2303 0.025 Uiso calc R 1 H
C36 0.5091(4) 0.5200(3) 0.3255(2) 0.0177(6) Uani d . 1 C
H36 0.5671 0.4718 0.3656 0.021 Uiso calc R 1 H
C37 0.3587(4) 0.8166(3) 0.4627(2) 0.0176(6) Uani d . 1 C
H37A 0.3959 0.8686 0.4104 0.021 Uiso calc R 1 H
H37B 0.3940 0.8534 0.5125 0.021 Uiso calc R 1 H
C41 0.0842(3) 0.7254(2) 0.5805(2) 0.0160(6) Uani d . 1 C
C42 0.1433(4) 0.7656(3) 0.6544(2) 0.0175(6) Uani d . 1 C
H42 0.2016 0.8382 0.6507 0.021 Uiso calc R 1 H
C43 0.1140(4) 0.6958(3) 0.7343(2) 0.0226(6) Uani d . 1 C
H43 0.1531 0.7213 0.7844 0.027 Uiso calc R 1 H
C44 0.0253(4) 0.5872(3) 0.7382(2) 0.0258(7) Uani d . 1 C
H44 0.0075 0.5397 0.7911 0.031 Uiso calc R 1 H
C45 -0.0359(4) 0.5495(3) 0.6649(2) 0.0240(7) Uani d . 1 C
H45 -0.0970 0.4781 0.6688 0.029 Uiso calc R 1 H
C46 -0.0063(4) 0.6185(3) 0.5848(2) 0.0208(6) Uani d . 1 C
H46 -0.0466 0.5933 0.5350 0.025 Uiso calc R 1 H

loop_
_atom_site_aniso_label
_atom_site_aniso_U_11
_atom_site_aniso_U_22
_atom_site_aniso_U_33
_atom_site_aniso_U_12
_atom_site_aniso_U_13
_atom_site_aniso_U_23
Pd1 0.01045(16) 0.00778(16) 0.01231(17) 0.00599(10) -0.00063(11) -0.00174(10)
Pd2 0.01164(16) 0.00978(16) 0.01187(17) 0.00479(11) -0.00010(11) -0.00165(11)
Cl2 0.0144(3) 0.0168(3) 0.0214(4) 0.0037(2) -0.0026(3) -0.0063(3)
Cl1 0.0128(3) 0.0137(3) 0.0251(4) 0.0042(2) 0.0002(3) -0.0004(3)
S1 0.0122(3) 0.0075(3) 0.0154(3) 0.0068(2) -0.0015(3) -0.0008(2)
S2 0.0179(3) 0.0118(3) 0.0141(4) 0.0106(2) -0.0015(3) -0.0029(2)
S3 0.0193(3) 0.0170(3) 0.0164(4) 0.0102(3) -0.0023(3) -0.0036(3)
S4 0.0137(3) 0.0102(3) 0.0151(3) 0.0050(2) 0.0004(3) -0.0029(2)
C11 0.0143(12) 0.0098(12) 0.0176(14) 0.0092(10) -0.0050(11) -0.0020(10)
C12 0.0168(13) 0.0153(13) 0.0189(15) 0.0064(10) -0.0004(11) -0.0018(11)
C13 0.0191(14) 0.0275(16) 0.0165(15) 0.0121(12) -0.0008(12) -0.0056(12)
C14 0.0232(15) 0.0244(15) 0.0286(17) 0.0147(12) -0.0087(13) -0.0119(13)
C15 0.0210(14) 0.0140(13) 0.0342(18) 0.0056(11) -0.0063(13) -0.0073(12)
C16 0.0166(13) 0.0136(13) 0.0249(16) 0.0060(10) -0.0032(12) -0.0006(11)
C17 0.0134(12) 0.0119(12) 0.0188(15) 0.0064(10) -0.0034(11) -0.0011(11)
C21 0.0145(12) 0.0100(12) 0.0163(14) 0.0036(10) -0.0016(11) -0.0024(10)
C22 0.0189(13) 0.0196(14) 0.0199(15) 0.0144(11) -0.0035(12) -0.0042(12)
C23 0.0192(13) 0.0226(15) 0.0165(15) 0.0090(11) 0.0008(12) -0.0030(12)
C24 0.0237(14) 0.0163(13) 0.0136(14) 0.0039(11) -0.0023(12) -0.0010(11)
C25 0.0283(16) 0.0200(15) 0.0243(17) 0.0154(13) -0.0097(14) -0.0006(13)
C26 0.0196(14) 0.0176(14) 0.0175(15) 0.0139(11) -0.0011(12) -0.0053(11)
C31 0.0140(12) 0.0150(13) 0.0168(14) 0.0041(10) 0.0018(11) -0.0010(11)
C32 0.0176(13) 0.0139(13) 0.0172(14) 0.0089(10) 0.0018(11) -0.0027(11)
C33 0.0169(13) 0.0181(14) 0.0162(14) 0.0067(10) -0.0001(11) 0.0009(11)
C34 0.0199(13) 0.0207(14) 0.0160(14) 0.0019(11) 0.0024(12) -0.0043(11)
C35 0.0200(14) 0.0139(13) 0.0263(17) 0.0055(11) 0.0030(13) -0.0057(12)
C36 0.0191(13) 0.0136(13) 0.0189(15) 0.0083(11) 0.0008(12) -0.0004(11)
C37 0.0147(13) 0.0185(14) 0.0193(15) 0.0023(11) 0.0007(12) -0.0044(12)
C41 0.0142(12) 0.0112(12) 0.0207(15) 0.0077(10) 0.0015(11) 0.0015(11)
C42 0.0167(13) 0.0166(13) 0.0182(15) 0.0050(10) -0.0005(11) 0.0009(11)
C43 0.0217(14) 0.0265(16) 0.0180(15) 0.0132(12) -0.0018(12) 0.0003(12)
C44 0.0235(15) 0.0197(15) 0.0289(18) 0.0120(12) 0.0064(13) 0.0097(13)
C45 0.0229(14) 0.0135(13) 0.0319(18) 0.0045(11) 0.0077(13) 0.0022(12)
C46 0.0203(14) 0.0173(14) 0.0241(16) 0.0040(11) 0.0017(12) -0.0060(12)

loop_
_atom_type_symbol
_atom_type_description
_atom_type_scat_dispersion_real
_atom_type_scat_dispersion_imag
_atom_type_scat_source
C C 0.0181 0.0091 'International Tables Vol C Tables 4.2.6.8 and 6.1.1.4'
H H 0.0000 0.0000 'International Tables Vol C Tables 4.2.6.8 and 6.1.1.4'
S S 0.3331 0.5567 'International Tables Vol C Tables 4.2.6.8 and 6.1.1.4'
Cl Cl 0.3639 0.7018 'International Tables Vol C Tables 4.2.6.8 and 6.1.1.4'
Pd Pd 0.1215 3.9337 'International Tables Vol C Tables 4.2.6.8 and 6.1.1.4'

loop_
_geom_angle_atom_site_label_1
_geom_angle_atom_site_label_2
_geom_angle_atom_site_label_3
_geom_angle_site_symmetry_1
_geom_angle_site_symmetry_3
_geom_angle
_geom_angle_publ_flag
CL1 PD1 CL1 2_565 . 180 y
CL1 PD1 S1 2_565 2_565 96.21(2) y
CL1 PD1 S1 . 2_565 83.79(2) y
CL1 PD1 S1 2_565 . 83.79(2) ?
CL1 PD1 S1 . . 96.21(2) ?
S1 PD1 S1 2_565 . 180 y
CL2 PD2 CL2 2_576 . 180 y
CL2 PD2 S4 2_576 . 84.78(2) y
CL2 PD2 S4 . . 95.22(2) y
CL2 PD2 S4 2_576 2_576 95.22(2) ?
CL2 PD2 S4 . 2_576 84.78(2) ?
S4 PD2 S4 . 2_576 180 y
C11 S1 C17 . . 100.94(13) ?
C11 S1 PD1 . . 106.74(9) ?
C17 S1 PD1 . . 110.12(9) ?
C21 S2 C17 . . 102.81(14) ?
C31 S3 C37 . . 104.13(14) ?
C41 S4 C37 . . 100.59(14) ?
C41 S4 PD2 . . 104.10(9) ?
C37 S4 PD2 . . 109.73(10) ?
C16 C11 C12 . . 121.0(3) ?
C16 C11 S1 . . 117.0(2) ?
C12 C11 S1 . . 122.0(2) ?
C13 C12 C11 . . 119.1(3) ?
C13 C12 H12 . . 120.4 ?
C11 C12 H12 . . 120.4 ?
C12 C13 C14 . . 120.4(3) ?
C12 C13 H13 . . 119.8 ?
C14 C13 H13 . . 119.8 ?
C15 C14 C13 . . 120.4(3) ?
C15 C14 H14 . . 119.8 ?
C13 C14 H14 . . 119.8 ?
C14 C15 C16 . . 119.9(3) ?
C14 C15 H15 . . 120 ?
C16 C15 H15 . . 120 ?
C11 C16 C15 . . 119.2(3) ?
C11 C16 H16 . . 120.4 ?
C15 C16 H16 . . 120.4 ?
S2 C17 S1 . . 113.15(15) ?
S2 C17 H17A . . 108.9 ?
S1 C17 H17A . . 108.9 ?
S2 C17 H17B . . 108.9 ?
S1 C17 H17B . . 108.9 ?
H17A C17 H17B . . 107.8 ?
C22 C21 C26 . . 119.2(3) ?
C22 C21 S2 . . 123.8(2) ?
C26 C21 S2 . . 116.9(2) ?
C23 C22 C21 . . 120.4(3) ?
C23 C22 H22 . . 119.8 ?
C21 C22 H22 . . 119.8 ?
C24 C23 C22 . . 120.3(3) ?
C24 C23 H23 . . 119.9 ?
C22 C23 H23 . . 119.9 ?
C23 C24 C25 . . 119.2(3) ?
C23 C24 H24 . . 120.4 ?
C25 C24 H24 . . 120.4 ?
C26 C25 C24 . . 121.2(3) ?
C26 C25 H25 . . 119.4 ?
C24 C25 H25 . . 119.4 ?
C25 C26 C21 . . 119.7(3) ?
C25 C26 H26 . . 120.2 ?
C21 C26 H26 . . 120.2 ?
C32 C31 C36 . . 119.7(3) ?
C32 C31 S3 . . 125.5(2) ?
C36 C31 S3 . . 114.8(2) ?
C31 C32 C33 . . 119.6(3) ?
C31 C32 H32 . . 120.2 ?
C33 C32 H32 . . 120.2 ?
C34 C33 C32 . . 120.4(3) ?
C34 C33 H33 . . 119.8 ?
C32 C33 H33 . . 119.8 ?
C35 C34 C33 . . 119.8(3) ?
C35 C34 H34 . . 120.1 ?
C33 C34 H34 . . 120.1 ?
C36 C35 C34 . . 120.7(3) ?
C36 C35 H35 . . 119.6 ?
C34 C35 H35 . . 119.6 ?
C35 C36 C31 . . 119.7(3) ?
C35 C36 H36 . . 120.2 ?
C31 C36 H36 . . 120.2 ?
S3 C37 S4 . . 113.33(16) ?
S3 C37 H37A . . 108.9 ?
S4 C37 H37A . . 108.9 ?
S3 C37 H37B . . 108.9 ?
S4 C37 H37B . . 108.9 ?
H37A C37 H37B . . 107.7 ?
C46 C41 C42 . . 121.4(3) ?
C46 C41 S4 . . 117.2(2) ?
C42 C41 S4 . . 121.4(2) ?
C41 C42 C43 . . 119.2(3) ?
C41 C42 H42 . . 120.4 ?
C43 C42 H42 . . 120.4 ?
C42 C43 C44 . . 119.3(3) ?
C42 C43 H43 . . 120.4 ?
C44 C43 H43 . . 120.4 ?
C45 C44 C43 . . 121.0(3) ?
C45 C44 H44 . . 119.5 ?
C43 C44 H44 . . 119.5 ?
C44 C45 C46 . . 120.0(3) ?
C44 C45 H45 . . 120 ?
C46 C45 H45 . . 120 ?
C41 C46 C45 . . 119.1(3) ?
C41 C46 H46 . . 120.5 ?
C45 C46 H46 . . 120.5 ?

loop_
_geom_bond_atom_site_label_1
_geom_bond_atom_site_label_2
_geom_bond_site_symmetry_2
_geom_bond_distance
_geom_bond_publ_flag
Pd1 Cl1 2_565 2.2927(6) y
Pd1 Cl1 . 2.2927(6) ?
Pd1 S1 2_565 2.3155(6) y
Pd1 S1 . 2.3155(6) ?
Pd2 Cl2 2_576 2.2924(6) y
Pd2 Cl2 . 2.2925(6) ?
Pd2 S4 . 2.3261(6) y
Pd2 S4 2_576 2.3261(6) ?
S1 C11 . 1.784(3) ?
S1 C17 . 1.826(3) ?
S2 C21 . 1.773(3) ?
S2 C17 . 1.794(3) ?
S3 C31 . 1.770(3) ?
S3 C37 . 1.788(3) ?
S4 C41 . 1.789(3) ?
S4 C37 . 1.834(3) ?
C11 C16 . 1.385(4) ?
C11 C12 . 1.405(4) ?
C12 C13 . 1.377(4) ?
C12 H12 . 0.93 ?
C13 C14 . 1.393(5) ?
C13 H13 . 0.93 ?
C14 C15 . 1.386(5) ?
C14 H14 . 0.93 ?
C15 C16 . 1.398(5) ?
C15 H15 . 0.93 ?
C16 H16 . 0.93 ?
C17 H17a . 0.97 ?
C17 H17b . 0.97 ?
C21 C22 . 1.393(4) ?
C21 C26 . 1.399(4) ?
C22 C23 . 1.390(4) ?
C22 H22 . 0.93 ?
C23 C24 . 1.383(4) ?
C23 H23 . 0.93 ?
C24 C25 . 1.389(5) ?
C24 H24 . 0.93 ?
C25 C26 . 1.380(5) ?
C25 H25 . 0.93 ?
C26 H26 . 0.93 ?
C31 C32 . 1.390(4) ?
C31 C36 . 1.407(4) ?
C32 C33 . 1.397(4) ?
C32 H32 . 0.93 ?
C33 C34 . 1.384(4) ?
C33 H33 . 0.93 ?
C34 C35 . 1.384(5) ?
C34 H34 . 0.93 ?
C35 C36 . 1.382(5) ?
C35 H35 . 0.93 ?
C36 H36 . 0.93 ?
C37 H37a . 0.97 ?
C37 H37b . 0.97 ?
C41 C46 . 1.389(4) ?
C41 C42 . 1.389(4) ?
C42 C43 . 1.396(4) ?
C42 H42 . 0.93 ?
C43 C44 . 1.400(5) ?
C43 H43 . 0.93 ?
C44 C45 . 1.378(5) ?
C44 H44 . 0.93 ?
C45 C46 . 1.394(4) ?
C45 H45 . 0.93 ?
C46 H46 . 0.93 ?

loop_
_geom_torsion_atom_site_label_1
_geom_torsion_atom_site_label_2
_geom_torsion_atom_site_label_3
_geom_torsion_atom_site_label_4
_geom_torsion_site_symmetry_1
_geom_torsion
CL1 PD1 S1 C11 2_565 77.63(10)
CL1 PD1 S1 C11 . -102.37(10)
CL1 PD1 S1 C17 2_565 -173.63(11)
CL1 PD1 S1 C17 . 6.37(11)
CL2 PD2 S4 C41 2_576 -93.07(10)
CL2 PD2 S4 C41 . 86.93(10)
CL2 PD2 S4 C37 2_576 160.00(11)
CL2 PD2 S4 C37 . -20.00(11)
C17 S1 C11 C16 . 126.4(2)
PD1 S1 C11 C16 . -118.49(19)
C17 S1 C11 C12 . -52.4(2)
PD1 S1 C11 C12 . 62.7(2)
C16 C11 C12 C13 . -0.9(4)
S1 C11 C12 C13 . 177.9(2)
C11 C12 C13 C14 . -0.5(4)
C12 C13 C14 C15 . 1.4(4)
C13 C14 C15 C16 . -0.9(4)
C12 C11 C16 C15 . 1.4(4)
S1 C11 C16 C15 . -177.4(2)
C14 C15 C16 C11 . -0.5(4)
C21 S2 C17 S1 . -84.50(18)
C11 S1 C17 S2 . -71.42(18)
PD1 S1 C17 S2 . 176.05(12)
C17 S2 C21 C22 . 23.9(3)
C17 S2 C21 C26 . -157.8(2)
C26 C21 C22 C23 . 0.1(5)
S2 C21 C22 C23 . 178.3(2)
C21 C22 C23 C24 . -0.1(5)
C22 C23 C24 C25 . -0.4(5)
C23 C24 C25 C26 . 0.8(5)
C24 C25 C26 C21 . -0.7(5)
C22 C21 C26 C25 . 0.3(5)
S2 C21 C26 C25 . -178.1(3)
C37 S3 C31 C32 . 1.6(3)
C37 S3 C31 C36 . -178.3(2)
C36 C31 C32 C33 . 1.7(4)
S3 C31 C32 C33 . -178.2(2)
C31 C32 C33 C34 . -0.1(4)
C32 C33 C34 C35 . -1.4(4)
C33 C34 C35 C36 . 1.4(5)
C34 C35 C36 C31 . 0.2(5)
C32 C31 C36 C35 . -1.8(4)
S3 C31 C36 C35 . 178.2(2)
C31 S3 C37 S4 . 74.09(19)
C41 S4 C37 S3 . 65.05(19)
PD2 S4 C37 S3 . 174.33(12)
C37 S4 C41 C46 . -123.2(2)
PD2 S4 C41 C46 . 123.1(2)
C37 S4 C41 C42 . 56.7(2)
PD2 S4 C41 C42 . -56.9(2)
C46 C41 C42 C43 . 1.3(4)
S4 C41 C42 C43 . -178.6(2)
C41 C42 C43 C44 . -0.2(4)
C42 C43 C44 C45 . -1.2(4)
C43 C44 C45 C46 . 1.5(5)
C42 C41 C46 C45 . -1.0(4)
S4 C41 C46 C45 . 179.0(2)
C44 C45 C46 C41 . -0.4(4)
